data_2106427
loop_
_publ_author_name
'Ryan, R.R.'
'Penneman, R.A.'

_publ_section_title
;
 The Crystal Structure of Potassium Enneafluorothorate
;
_journal_name_full 'Acta Crystallographica B (24,1968-38,1982)'
_journal_page_first 829
_journal_page_last 833
_journal_volume 27
_journal_year 1971
_chemical_formula_sum 'F9 K5 Th'
_chemical_name_systematic 'K5 Th F9'
_space_group_IT_number 36
_symmetry_space_group_name_Hall 'C 2c -2'
_symmetry_space_group_name_H-M 'C m c 21'
_cell_angle_alpha 90
_cell_angle_beta 90
_cell_angle_gamma 90
_cell_formula_units_Z 4
_cell_length_a 7.848
_cell_length_b 12.84
_cell_length_c 10.785
_cell_volume 1086.786
_citation_journal_id_ASTM ACBCAR
_cod_data_source_file Ryan_ACBCAR_1971_930.cif
_cod_data_source_block F9K5Th1
_cod_original_formula_sum 'F9 K5 Th1'
_cod_database_code 2106427

loop_
_symmetry_equiv_pos_as_xyz
x,y,z
-x,-y,z+1/2
-x,y,z
x,-y,z+1/2
x+1/2,y+1/2,z
-x+1/2,-y+1/2,z+1/2
-x+1/2,y+1/2,z
x+1/2,-y+1/2,z+1/2

loop_
_atom_site_label
_atom_site_type_symbol
_atom_site_fract_x
_atom_site_fract_y
_atom_site_fract_z
_atom_site_occupancy
_atom_site_U_iso_or_equiv
K3 K+1 0.2468 0.8933 0.4013 1 0.0
F2 F-1 0 0.2033 0.0414 1 0.0
F4 F-1 0 0.2476 0.4476 1 0.0
K1 K+1 0 0.5769 0.2134 1 0.0
F3 F-1 0 0.3475 0.225 1 0.0
F7 F-1 0.2743 0.2194 0.2729 1 0.0
F5 F-1 0 0.5167 0.4619 1 0.0
K2 K+1 0.2588 0.8642 0.0527 1 0.0
Th1 Th+4 0 0.16186 0.25 1 0.0
F1 F-1 0 0.0397 0.4054 1 0.0
F6 F-1 0.1829 0.0327 0.178 1 0.0
